data_7710761
loop_
_publ_author_name
'Sinclair, Matthew J. G.'
'Chaplin, Adrian B.'

_publ_section_title
;
 Heterolytic carbon--iodine bond cleavage by a palladium(i) metalloradical
;
_journal_name_full 'Dalton Transactions'
_journal_paper_doi 10.1039/D2DT02152H
_journal_year 2022
_chemical_formula_moiety 'C32 H63 O2 P2 Pd, F6 P'
_chemical_formula_sum 'C32 H63 F6 O2 P3 Pd'
_chemical_formula_weight 793.13
_chemical_melting_point ?
_space_group_crystal_system orthorhombic
_space_group_IT_number 60
_space_group_name_Hall '-P 2n 2ab'
_space_group_name_H-M_alt 'P b c n'
_atom_sites_solution_hydrogens geom
_atom_sites_solution_primary dual
_atom_sites_solution_secondary difmap
_audit_creation_date 2022-01-10
_audit_creation_method
;
Olex2 1.3
(compiled 2020.11.12 svn.r5f609507 for OlexSys, GUI svn.r6408)
;
_audit_update_record
;
2022-05-16 deposited with the CCDC.	2022-07-11 downloaded from the CCDC.
;
_cell_angle_alpha 90
_cell_angle_beta 90
_cell_angle_gamma 90
_cell_formula_units_Z 4
_cell_length_a 14.7315(3)
_cell_length_b 15.3540(3)
_cell_length_c 16.2276(3)
_cell_measurement_reflns_used 18575
_cell_measurement_temperature 150(2)
_cell_measurement_theta_max 33.9630
_cell_measurement_theta_min 3.0580
_cell_volume 3670.48(12)
_computing_cell_refinement 'CrysAlisPro 1.171.41.120a (Rigaku OD, 2021)'
_computing_data_collection 'CrysAlisPro 1.171.41.120a (Rigaku OD, 2021)'
_computing_data_reduction 'CrysAlisPro 1.171.41.120a (Rigaku OD, 2021)'
_computing_molecular_graphics 'Olex2 1.3 (Dolomanov et al., 2009)'
_computing_publication_material 'Olex2 1.3 (Dolomanov et al., 2009)'
_computing_structure_refinement 'SHELXL 2018/3 (Sheldrick, 2015)'
_computing_structure_solution 'SHELXT 2018/2 (Sheldrick, 2018)'
_diffrn_ambient_environment N~2~
_diffrn_ambient_temperature 150(2)
_diffrn_detector 'CCD plate'
_diffrn_detector_area_resol_mean 5.3046
_diffrn_detector_type AtlasS2
_diffrn_measured_fraction_theta_full 0.999
_diffrn_measured_fraction_theta_max 0.999
_diffrn_measurement_details
;
List of Runs (angles in degrees, time in seconds):

  # Type    Start    End  Width  t~exp~   \w     \q     \k     \f   Frames
#--------------------------------------------------------------------------
  1  \w    -56.00  53.00   1.00   12.50    --  -23.31  77.00-150.00  109
  2  \w     -8.00 101.00   1.00   12.50    --   24.41  77.00  60.00  109
  3  \w     -8.00 101.00   1.00   12.50    --   24.41  77.00 -90.00  109
  4  \w      0.00  92.00   1.00   12.50    --   24.41  37.00-150.00   92
  5  \w     34.00 112.00   1.00   12.50    --   24.41-178.00 120.00   78
;
_diffrn_measurement_device 'four-circle diffractometer'
_diffrn_measurement_device_type 'Rigaku Oxford Diffraction: SuperNova, Dual, Cu at zero, AtlasS2'
_diffrn_measurement_method '\w scans'
_diffrn_orient_matrix_type 'CrysAlisPro convention (1999,Acta A55,543-557)'
_diffrn_orient_matrix_UB_11 0.0051370000
_diffrn_orient_matrix_UB_12 -0.0407403000
_diffrn_orient_matrix_UB_13 0.0165331000
_diffrn_orient_matrix_UB_21 0.0401176000
_diffrn_orient_matrix_UB_22 -0.0033257000
_diffrn_orient_matrix_UB_23 -0.0235924000
_diffrn_orient_matrix_UB_31 0.0223257000
_diffrn_orient_matrix_UB_32 0.0154411000
_diffrn_orient_matrix_UB_33 0.0385971000
_diffrn_radiation_monochromator mirror
_diffrn_radiation_probe x-ray
_diffrn_radiation_type 'Mo K\a'
_diffrn_radiation_wavelength 0.71073
_diffrn_reflns_av_R_equivalents 0.0395
_diffrn_reflns_av_unetI/netI 0.0208
_diffrn_reflns_Laue_measured_fraction_full 0.999
_diffrn_reflns_Laue_measured_fraction_max 0.999
_diffrn_reflns_limit_h_max 20
_diffrn_reflns_limit_h_min -20
_diffrn_reflns_limit_k_max 20
_diffrn_reflns_limit_k_min -21
_diffrn_reflns_limit_l_max 22
_diffrn_reflns_limit_l_min -22
_diffrn_reflns_number 47396
_diffrn_reflns_point_group_measured_fraction_full 0.999
_diffrn_reflns_point_group_measured_fraction_max 0.999
_diffrn_reflns_theta_full 29.574
_diffrn_reflns_theta_max 29.574
_diffrn_reflns_theta_min 2.935
_diffrn_source 'micro-focus sealed X-ray tube'
_diffrn_source_type 'SuperNova (Mo) X-ray Source'
_exptl_absorpt_coefficient_mu 0.694
_exptl_absorpt_correction_T_max 1.000
_exptl_absorpt_correction_T_min 0.640
_exptl_absorpt_correction_type gaussian
_exptl_absorpt_process_details
;
CrysAlisPro 1.171.41.120a (Rigaku Oxford Diffraction, 2021)
Numerical absorption correction based on gaussian integration over
a multifaceted crystal model
Empirical absorption correction using spherical harmonics,
implemented in SCALE3 ABSPACK scaling algorithm.
;
_exptl_crystal_colour red
_exptl_crystal_colour_primary red
_exptl_crystal_density_diffrn 1.435
_exptl_crystal_density_meas ?
_exptl_crystal_description block
_exptl_crystal_F_000 1664
_exptl_crystal_recrystallization_method 'Crystals grown from 1,2-F2C6H4/hexane at 293 K'
_exptl_crystal_size_max 0.184
_exptl_crystal_size_mid 0.137
_exptl_crystal_size_min 0.131
_refine_diff_density_max 0.925
_refine_diff_density_min -0.743
_refine_diff_density_rms 0.125
_refine_ls_extinction_method none
_refine_ls_goodness_of_fit_ref 1.436
_refine_ls_hydrogen_treatment constr
_refine_ls_matrix_type full
_refine_ls_number_parameters 211
_refine_ls_number_reflns 5156
_refine_ls_number_restraints 18
_refine_ls_restrained_S_all 1.455
_refine_ls_R_factor_all 0.0872
_refine_ls_R_factor_gt 0.0834
_refine_ls_shift/su_max 0.001
_refine_ls_shift/su_mean 0.000
_refine_ls_structure_factor_coef Fsqd
_refine_ls_weighting_details 'w=1/[\s^2^(Fo^2^)+(0.0001P)^2^+32.3504P] where P=(Fo^2^+2Fc^2^)/3'
_refine_ls_weighting_scheme calc
_refine_ls_wR_factor_gt 0.1860
_refine_ls_wR_factor_ref 0.1873
_reflns_Friedel_coverage 0.000
_reflns_number_gt 4770
_reflns_number_total 5156
_reflns_threshold_expression 'I > 2\s(I)'
_cod_data_source_file d2dt02152h2.cif
_cod_data_source_block 0377abc18s-rpt
_cod_depositor_comments
;
The following automatic conversions were performed:

data item '_chemical_melting_point' value 'not measured' was changed
to '?' -- the value is undefined or not given.

data item '_exptl_crystal_density_meas' value 'not measured' was
changed to '?' -- the value is perceived as not measured.

Automatic conversion script
Id: cif_fix_values 7556 2019-12-06 15:28:31Z antanas 
;
_cod_database_code 7710761
_shelx_shelxl_version_number 2018/3
_shelx_space_group_comment
;
The symmetry employed for this shelxl refinement is uniquely defined
by the following loop, which should always be used as a source of
symmetry information in preference to the above space-group names.
They are only intended as comments.
;
_olex2_refinement_description
;
1. Fixed Uiso
 At 1.2 times of:
  All C(H) groups
 At 1.5 times of:
  All C(H,H,H) groups
2. Uiso/Uaniso restraints and constraints
F1 \\sim F2 \\sim F3: within 2A with sigma of 0.01 and sigma for terminal atoms
of 0.02 within 2A
Uanis(F3) \\sim Ueq, Uanis(F1) \\sim Ueq, Uanis(F2) \\sim Ueq: with sigma of
0.005 and sigma for terminal atoms of 0.01
3.a Aromatic/amide H refined with riding coordinates:
 C4(H4), C5(H5)
3.b Idealised Me refined as rotating group:
 C7(H7A,H7B,H7C), C21(H21A,H21B,H21C), C22(H22A,H22B,H22C), C23(H23A,H23B,
 H23C), C25(H25A,H25B,H25C), C26(H26A,H26B,H26C), C27(H27A,H27B,H27C), C29(H29A,
 H29B,H29C), C30(H30A,H30B,H30C), C31(H31A,H31B,H31C)
;
_olex2_submission_special_instructions 'No special instructions were received'
_oxdiff_exptl_absorpt_empirical_details
;
Empirical correction (ABSPACK) includes:
- Absorption correction using spherical harmonics
- Frame scaling
;
_oxdiff_exptl_absorpt_empirical_full_max 1.516
_oxdiff_exptl_absorpt_empirical_full_min 0.779

loop_
_space_group_symop_operation_xyz
'x, y, z'
'-x+1/2, -y+1/2, z+1/2'
'-x, y, -z+1/2'
'x+1/2, -y+1/2, -z'
'-x, -y, -z'
'x-1/2, y-1/2, -z-1/2'
'x, -y, z-1/2'
'-x-1/2, y-1/2, z'

loop_
_atom_site_label
_atom_site_type_symbol
_atom_site_fract_x
_atom_site_fract_y
_atom_site_fract_z
_atom_site_U_iso_or_equiv
_atom_site_adp_type
_atom_site_occupancy
_atom_site_site_symmetry_order
_atom_site_calc_flag
_atom_site_refinement_flags_posn
_atom_site_refinement_flags_adp
_atom_site_refinement_flags_occupancy
_atom_site_disorder_assembly
_atom_site_disorder_group
Pd1 Pd 0.500000 0.74232(3) 0.250000 0.02022(15) Uani 1 2 d S T P . .
P2 P 0.59383(10) 0.75752(9) 0.37119(8) 0.0218(3) Uani 1 1 d . . . . .
O6 O 0.3662(3) 0.6183(3) 0.3259(3) 0.0323(10) Uani 1 1 d . . . . .
C2 C 0.500000 0.6137(5) 0.250000 0.0237(14) Uani 1 2 d S T P . .
C3 C 0.4296(4) 0.5686(4) 0.2883(4) 0.0255(11) Uani 1 1 d . . . . .
C4 C 0.4292(5) 0.4775(4) 0.2880(4) 0.0366(15) Uani 1 1 d . . . . .
H4 H 0.381127 0.446150 0.313459 0.044 Uiso 1 1 calc R U . . .
C5 C 0.500000 0.4336(6) 0.250000 0.046(2) Uani 1 2 d S T P . .
H5 H 0.499999 0.371753 0.249998 0.055 Uiso 1 2 calc R U P . .
C7 C 0.2902(6) 0.5765(6) 0.3627(5) 0.051(2) Uani 1 1 d . . . . .
H7A H 0.258861 0.541041 0.321264 0.077 Uiso 1 1 calc R U . . .
H7B H 0.248381 0.620565 0.384300 0.077 Uiso 1 1 calc R U . . .
H7C H 0.310917 0.539037 0.407801 0.077 Uiso 1 1 calc R U . . .
C20 C 0.5195(4) 0.8275(4) 0.4401(4) 0.0325(14) Uani 1 1 d . . . . .
C21 C 0.4589(6) 0.8839(6) 0.3876(6) 0.055(2) Uani 1 1 d . . . . .
H21A H 0.496205 0.924309 0.355384 0.083 Uiso 1 1 calc R U . . .
H21B H 0.417598 0.916971 0.423097 0.083 Uiso 1 1 calc R U . . .
H21C H 0.423535 0.847030 0.350177 0.083 Uiso 1 1 calc R U . . .
C22 C 0.4521(5) 0.7681(6) 0.4875(5) 0.051(2) Uani 1 1 d . . . . .
H22A H 0.419315 0.731135 0.448210 0.077 Uiso 1 1 calc R U . . .
H22B H 0.408661 0.804264 0.517812 0.077 Uiso 1 1 calc R U . . .
H22C H 0.485707 0.731330 0.526266 0.077 Uiso 1 1 calc R U . . .
C23 C 0.5698(5) 0.8848(5) 0.5032(4) 0.0412(17) Uani 1 1 d . . . . .
H23A H 0.605511 0.847769 0.540205 0.062 Uiso 1 1 calc R U . . .
H23B H 0.525598 0.918194 0.535455 0.062 Uiso 1 1 calc R U . . .
H23C H 0.610406 0.925036 0.474166 0.062 Uiso 1 1 calc R U . . .
C24 C 0.6384(4) 0.6625(4) 0.4339(4) 0.0316(13) Uani 1 1 d . . . . .
C25 C 0.5679(6) 0.5912(5) 0.4448(5) 0.0450(19) Uani 1 1 d . . . . .
H25A H 0.512276 0.616187 0.468005 0.068 Uiso 1 1 calc R U . . .
H25B H 0.591569 0.546568 0.482323 0.068 Uiso 1 1 calc R U . . .
H25C H 0.554401 0.564700 0.391259 0.068 Uiso 1 1 calc R U . . .
C26 C 0.7173(5) 0.6199(5) 0.3857(5) 0.0440(17) Uani 1 1 d . . . . .
H26A H 0.695796 0.601536 0.331234 0.066 Uiso 1 1 calc R U . . .
H26B H 0.739513 0.568989 0.416099 0.066 Uiso 1 1 calc R U . . .
H26C H 0.766764 0.662033 0.379176 0.066 Uiso 1 1 calc R U . . .
C27 C 0.6735(5) 0.6882(4) 0.5198(4) 0.0341(14) Uani 1 1 d . . . . .
H27A H 0.719177 0.734273 0.514326 0.051 Uiso 1 1 calc R U . . .
H27B H 0.700854 0.637315 0.546467 0.051 Uiso 1 1 calc R U . . .
H27C H 0.622847 0.709483 0.553418 0.051 Uiso 1 1 calc R U . . .
C28 C 0.6935(5) 0.8265(4) 0.3347(4) 0.0342(14) Uani 1 1 d . . . . .
C29 C 0.7346(5) 0.7846(5) 0.2573(4) 0.0409(16) Uani 1 1 d . . . . .
H29A H 0.762426 0.728710 0.272021 0.061 Uiso 1 1 calc R U . . .
H29B H 0.780914 0.823310 0.234176 0.061 Uiso 1 1 calc R U . . .
H29C H 0.686720 0.774899 0.216413 0.061 Uiso 1 1 calc R U . . .
C30 C 0.6570(7) 0.9175(5) 0.3081(5) 0.055(2) Uani 1 1 d . . . . .
H30A H 0.608338 0.910013 0.267547 0.082 Uiso 1 1 calc R U . . .
H30B H 0.706397 0.951499 0.283686 0.082 Uiso 1 1 calc R U . . .
H30C H 0.633197 0.948207 0.356487 0.082 Uiso 1 1 calc R U . . .
C31 C 0.7707(5) 0.8407(6) 0.3973(5) 0.048(2) Uani 1 1 d . . . . .
H31A H 0.745465 0.863902 0.448733 0.073 Uiso 1 1 calc R U . . .
H31B H 0.814677 0.882182 0.374716 0.073 Uiso 1 1 calc R U . . .
H31C H 0.800930 0.785096 0.408354 0.073 Uiso 1 1 calc R U . . .
P4 P 0.500000 0.85186(17) 0.750000 0.0414(6) Uani 1 2 d S T P . .
F1 F 0.5706(5) 0.8534(6) 0.8229(4) 0.108(3) Uani 1 1 d . U . . .
F2 F 0.5538(5) 0.7817(4) 0.7009(4) 0.087(2) Uani 1 1 d . U . . .
F3 F 0.5563(6) 0.9236(5) 0.7049(5) 0.107(3) Uani 1 1 d . U . . .

loop_
_atom_site_aniso_label
_atom_site_aniso_U_11
_atom_site_aniso_U_22
_atom_site_aniso_U_33
_atom_site_aniso_U_23
_atom_site_aniso_U_13
_atom_site_aniso_U_12
Pd1 0.0249(3) 0.0168(2) 0.0190(3) 0.000 -0.0012(2) 0.000
P2 0.0246(6) 0.0213(6) 0.0196(6) 0.0007(5) -0.0024(5) -0.0043(6)
O6 0.028(2) 0.034(2) 0.034(2) 0.0014(19) 0.0071(19) -0.0069(19)
C2 0.031(4) 0.018(3) 0.022(3) 0.000 -0.006(3) 0.000
C3 0.027(3) 0.025(3) 0.024(3) 0.002(2) -0.007(2) -0.006(2)
C4 0.041(4) 0.025(3) 0.043(4) 0.006(3) -0.011(3) -0.009(3)
C5 0.064(7) 0.020(4) 0.054(6) 0.000 0.010(6) 0.000
C7 0.049(5) 0.059(5) 0.046(4) -0.004(4) 0.017(4) -0.023(4)
C20 0.023(3) 0.040(3) 0.035(3) -0.014(3) -0.008(2) 0.006(2)
C21 0.052(5) 0.052(5) 0.062(5) -0.029(4) -0.023(4) 0.023(4)
C22 0.035(4) 0.074(6) 0.045(4) -0.017(4) 0.008(3) -0.004(4)
C23 0.046(4) 0.042(4) 0.035(3) -0.017(3) -0.014(3) 0.003(3)
C24 0.031(3) 0.029(3) 0.034(3) 0.007(2) -0.013(3) -0.002(3)
C25 0.057(5) 0.039(4) 0.039(4) 0.017(3) -0.019(3) -0.023(3)
C26 0.039(4) 0.045(4) 0.049(4) -0.001(3) -0.012(3) 0.011(3)
C27 0.037(3) 0.037(3) 0.029(3) 0.004(3) -0.013(3) -0.003(3)
C28 0.032(3) 0.037(3) 0.034(3) 0.005(3) -0.003(3) -0.015(3)
C29 0.037(3) 0.049(4) 0.038(3) 0.005(3) 0.010(3) -0.011(3)
C30 0.089(7) 0.032(3) 0.044(4) 0.011(3) -0.021(4) -0.015(4)
C31 0.039(4) 0.065(5) 0.041(4) 0.005(4) -0.009(3) -0.034(4)
P4 0.0566(16) 0.0298(11) 0.0378(13) 0.000 -0.0066(13) 0.000
F1 0.077(4) 0.175(7) 0.072(4) 0.013(4) -0.027(3) -0.007(5)
F2 0.110(5) 0.073(4) 0.078(4) -0.003(3) 0.024(4) 0.024(4)
F3 0.147(6) 0.081(4) 0.092(4) 0.009(4) 0.002(4) -0.056(4)

loop_
_atom_type_symbol
_atom_type_description
_atom_type_scat_dispersion_real
_atom_type_scat_dispersion_imag
_atom_type_scat_source
C C 0.0033 0.0016 'International Tables Vol C Tables 4.2.6.8 and 6.1.1.4'
H H 0.0000 0.0000 'International Tables Vol C Tables 4.2.6.8 and 6.1.1.4'
F F 0.0171 0.0103 'International Tables Vol C Tables 4.2.6.8 and 6.1.1.4'
O O 0.0106 0.0060 'International Tables Vol C Tables 4.2.6.8 and 6.1.1.4'
P P 0.1023 0.0942 'International Tables Vol C Tables 4.2.6.8 and 6.1.1.4'
Pd Pd -0.9988 1.0072 'International Tables Vol C Tables 4.2.6.8 and 6.1.1.4'

loop_
_exptl_crystal_face_index_h
_exptl_crystal_face_index_k
_exptl_crystal_face_index_l
_exptl_crystal_face_perp_dist
12 9 15 0.1083
-13 -10 -14 0.0551
-14 -10 13 0.0609
-7 20 6 0.0889
16 -8 12 0.0658
-15 14 -7 0.0702
-14 0 -15 0.0613
2 23 -2 0.0814
9 -19 -7 0.0575
15 5 -15 0.0539

loop_
_geom_angle_atom_site_label_1
_geom_angle_atom_site_label_2
_geom_angle_atom_site_label_3
_geom_angle
_geom_angle_site_symmetry_1
_geom_angle_site_symmetry_3
_geom_angle_publ_flag
P2 Pd1 P2 168.91(7) . 3_655 ?
C2 Pd1 P2 95.55(4) . 3_655 ?
C2 Pd1 P2 95.54(4) . . ?
C20 P2 Pd1 101.77(19) . . ?
C20 P2 C28 108.2(3) . . ?
C24 P2 Pd1 124.1(2) . . ?
C24 P2 C20 108.6(3) . . ?
C24 P2 C28 109.2(3) . . ?
C28 P2 Pd1 104.0(2) . . ?
C3 O6 C7 118.7(5) . . ?
C3 C2 Pd1 119.8(4) . . ?
C3 C2 Pd1 119.8(4) 3_655 . ?
C3 C2 C3 120.4(7) 3_655 . ?
O6 C3 C2 115.9(5) . . ?
O6 C3 C4 124.2(6) . . ?
C2 C3 C4 119.9(6) . . ?
C3 C4 H4 120.6 . . ?
C5 C4 C3 118.9(7) . . ?
C5 C4 H4 120.6 . . ?
C4 C5 C4 121.9(8) 3_655 . ?
C4 C5 H5 119.0 3_655 . ?
C4 C5 H5 119.0 . . ?
O6 C7 H7A 109.5 . . ?
O6 C7 H7B 109.5 . . ?
O6 C7 H7C 109.5 . . ?
H7A C7 H7B 109.5 . . ?
H7A C7 H7C 109.5 . . ?
H7B C7 H7C 109.5 . . ?
C21 C20 P2 109.5(5) . . ?
C21 C20 C22 103.8(6) . . ?
C21 C20 C23 109.4(6) . . ?
C22 C20 P2 109.2(5) . . ?
C23 C20 P2 115.9(5) . . ?
C23 C20 C22 108.3(6) . . ?
C20 C21 H21A 109.5 . . ?
C20 C21 H21B 109.5 . . ?
C20 C21 H21C 109.5 . . ?
H21A C21 H21B 109.5 . . ?
H21A C21 H21C 109.5 . . ?
H21B C21 H21C 109.5 . . ?
C20 C22 H22A 109.5 . . ?
C20 C22 H22B 109.5 . . ?
C20 C22 H22C 109.5 . . ?
H22A C22 H22B 109.5 . . ?
H22A C22 H22C 109.5 . . ?
H22B C22 H22C 109.5 . . ?
C20 C23 H23A 109.5 . . ?
C20 C23 H23B 109.5 . . ?
C20 C23 H23C 109.5 . . ?
H23A C23 H23B 109.5 . . ?
H23A C23 H23C 109.5 . . ?
H23B C23 H23C 109.5 . . ?
C25 C24 P2 112.4(4) . . ?
C25 C24 C26 105.5(6) . . ?
C25 C24 C27 108.0(5) . . ?
C26 C24 P2 108.4(5) . . ?
C27 C24 P2 113.9(4) . . ?
C27 C24 C26 108.3(5) . . ?
C24 C25 H25A 109.5 . . ?
C24 C25 H25B 109.5 . . ?
C24 C25 H25C 109.5 . . ?
H25A C25 H25B 109.5 . . ?
H25A C25 H25C 109.5 . . ?
H25B C25 H25C 109.5 . . ?
C24 C26 H26A 109.5 . . ?
C24 C26 H26B 109.5 . . ?
C24 C26 H26C 109.5 . . ?
H26A C26 H26B 109.5 . . ?
H26A C26 H26C 109.5 . . ?
H26B C26 H26C 109.5 . . ?
C24 C27 H27A 109.5 . . ?
C24 C27 H27B 109.5 . . ?
C24 C27 H27C 109.5 . . ?
H27A C27 H27B 109.5 . . ?
H27A C27 H27C 109.5 . . ?
H27B C27 H27C 109.5 . . ?
C29 C28 P2 108.9(4) . . ?
C29 C28 C30 106.6(6) . . ?
C29 C28 C31 107.9(6) . . ?
C30 C28 P2 108.6(5) . . ?
C31 C28 P2 116.3(5) . . ?
C31 C28 C30 108.1(6) . . ?
C28 C29 H29A 109.5 . . ?
C28 C29 H29B 109.5 . . ?
C28 C29 H29C 109.5 . . ?
H29A C29 H29B 109.5 . . ?
H29A C29 H29C 109.5 . . ?
H29B C29 H29C 109.5 . . ?
C28 C30 H30A 109.5 . . ?
C28 C30 H30B 109.5 . . ?
C28 C30 H30C 109.5 . . ?
H30A C30 H30B 109.5 . . ?
H30A C30 H30C 109.5 . . ?
H30B C30 H30C 109.5 . . ?
C28 C31 H31A 109.5 . . ?
C28 C31 H31B 109.5 . . ?
C28 C31 H31C 109.5 . . ?
H31A C31 H31B 109.5 . . ?
H31A C31 H31C 109.5 . . ?
H31B C31 H31C 109.5 . . ?
F1 P4 F1 178.3(7) . 3_656 ?
F2 P4 F1 93.3(4) 3_656 3_656 ?
F2 P4 F1 87.9(4) . 3_656 ?
F2 P4 F1 93.3(4) . . ?
F2 P4 F1 87.9(4) 3_656 . ?
F2 P4 F2 92.4(5) . 3_656 ?
F2 P4 F3 177.2(4) . 3_656 ?
F2 P4 F3 177.2(4) 3_656 . ?
F2 P4 F3 88.7(4) 3_656 3_656 ?
F2 P4 F3 88.7(4) . . ?
F3 P4 F1 89.3(4) . 3_656 ?
F3 P4 F1 89.5(4) . . ?
F3 P4 F1 89.3(4) 3_656 . ?
F3 P4 F1 89.5(4) 3_656 3_656 ?
F3 P4 F3 90.2(6) 3_656 . ?

loop_
_geom_bond_atom_site_label_1
_geom_bond_atom_site_label_2
_geom_bond_distance
_geom_bond_site_symmetry_2
_geom_bond_publ_flag
Pd1 P2 2.4151(14) . ?
Pd1 P2 2.4151(14) 3_655 ?
Pd1 C2 1.975(7) . ?
P2 C20 1.898(6) . ?
P2 C24 1.895(6) . ?
P2 C28 1.905(6) . ?
O6 C3 1.352(8) . ?
O6 C7 1.422(8) . ?
C2 C3 1.393(7) 3_655 ?
C2 C3 1.393(7) . ?
C3 C4 1.400(8) . ?
C4 H4 0.9500 . ?
C4 C5 1.387(9) . ?
C5 H5 0.9500 . ?
C7 H7A 0.9800 . ?
C7 H7B 0.9800 . ?
C7 H7C 0.9800 . ?
C20 C21 1.507(10) . ?
C20 C22 1.552(11) . ?
C20 C23 1.541(8) . ?
C21 H21A 0.9800 . ?
C21 H21B 0.9800 . ?
C21 H21C 0.9800 . ?
C22 H22A 0.9800 . ?
C22 H22B 0.9800 . ?
C22 H22C 0.9800 . ?
C23 H23A 0.9800 . ?
C23 H23B 0.9800 . ?
C23 H23C 0.9800 . ?
C24 C25 1.520(9) . ?
C24 C26 1.547(10) . ?
C24 C27 1.540(9) . ?
C25 H25A 0.9800 . ?
C25 H25B 0.9800 . ?
C25 H25C 0.9800 . ?
C26 H26A 0.9800 . ?
C26 H26B 0.9800 . ?
C26 H26C 0.9800 . ?
C27 H27A 0.9800 . ?
C27 H27B 0.9800 . ?
C27 H27C 0.9800 . ?
C28 C29 1.536(10) . ?
C28 C30 1.557(10) . ?
C28 C31 1.541(9) . ?
C29 H29A 0.9800 . ?
C29 H29B 0.9800 . ?
C29 H29C 0.9800 . ?
C30 H30A 0.9800 . ?
C30 H30B 0.9800 . ?
C30 H30C 0.9800 . ?
C31 H31A 0.9800 . ?
C31 H31B 0.9800 . ?
C31 H31C 0.9800 . ?
P4 F1 1.575(6) 3_656 ?
P4 F1 1.575(6) . ?
P4 F2 1.557(6) 3_656 ?
P4 F2 1.557(6) . ?
P4 F3 1.561(7) . ?
P4 F3 1.561(7) 3_656 ?

loop_
_geom_torsion_atom_site_label_1
_geom_torsion_atom_site_label_2
_geom_torsion_atom_site_label_3
_geom_torsion_atom_site_label_4
_geom_torsion
_geom_torsion_site_symmetry_1
_geom_torsion_site_symmetry_2
_geom_torsion_site_symmetry_3
_geom_torsion_site_symmetry_4
_geom_torsion_publ_flag
Pd1 P2 C20 C21 -28.4(5) . . . . ?
Pd1 P2 C20 C22 84.6(5) . . . . ?
Pd1 P2 C20 C23 -152.8(5) . . . . ?
Pd1 P2 C24 C25 -40.9(6) . . . . ?
Pd1 P2 C24 C26 75.4(5) . . . . ?
Pd1 P2 C24 C27 -164.1(4) . . . . ?
Pd1 C2 C3 O6 -2.0(6) . . . . ?
Pd1 C2 C3 C4 179.7(4) . . . . ?
O6 C3 C4 C5 -177.5(5) . . . . ?
C2 C3 C4 C5 0.7(8) . . . . ?
C3 C2 C3 O6 178.0(6) 3_655 . . . ?
C3 C2 C3 C4 -0.3(4) 3_655 . . . ?
C3 C4 C5 C4 -0.3(4) . . . 3_655 ?
C7 O6 C3 C2 177.0(5) . . . . ?
C7 O6 C3 C4 -4.8(9) . . . . ?
C20 P2 C24 C25 78.4(6) . . . . ?
C20 P2 C24 C26 -165.4(4) . . . . ?
C20 P2 C24 C27 -44.9(6) . . . . ?
C24 P2 C20 C21 -160.8(5) . . . . ?
C24 P2 C20 C22 -47.8(5) . . . . ?
C24 P2 C20 C23 74.8(6) . . . . ?
C28 P2 C20 C21 80.8(6) . . . . ?
C28 P2 C20 C22 -166.2(5) . . . . ?
C28 P2 C20 C23 -43.6(6) . . . . ?
C28 P2 C24 C25 -163.8(5) . . . . ?
C28 P2 C24 C26 -47.6(5) . . . . ?
C28 P2 C24 C27 73.0(6) . . . . ?

loop_
_exptl_oxdiff_crystal_face_indexfrac_h
_exptl_oxdiff_crystal_face_indexfrac_k
_exptl_oxdiff_crystal_face_indexfrac_l
_exptl_oxdiff_crystal_face_x
_exptl_oxdiff_crystal_face_y
_exptl_oxdiff_crystal_face_z
12.3428 9.1755 14.8763 -0.0645 0.1137 0.9914
-13.0741 -9.6992 -14.0015 0.0965 -0.1619 -0.9821
-13.8385 -9.9477 13.1656 0.5519 -0.8327 0.0456
-7.3283 20.3907 6.2957 -0.7643 -0.5103 0.3942
16.0936 -7.9957 11.8510 0.6044 0.3926 0.6933
-15.4619 14.1187 -6.8926 -0.7686 -0.5046 -0.3932
-14.4389 0.2489 -15.4662 -0.3400 -0.2152 -0.9155
1.5733 22.6719 -2.3928 -0.9551 0.0442 0.2928
8.7622 -19.3744 -7.1904 0.7155 0.5856 -0.3811
14.7304 4.7937 -14.5774 -0.3606 0.9189 -0.1598
